data_1505813
loop_
_publ_author_name
'Zong, Qian-Shou'
'Chen, Chuan-Feng'

_publ_section_title
;
 Novel triptycene-based cylindrical macrotricyclic host: synthesis and
 complexation with paraquat derivatives.
;
_journal_issue 2
_journal_name_full 'Organic letters'
_journal_page_first 211
_journal_page_last 214
_journal_paper_doi 10.1021/ol052325w
_journal_volume 8
_journal_year 2006
_chemical_formula_sum 'C85.5 H102.5 Cl F12 N2.5 O17 P2'
_chemical_formula_weight 1762.59
_chemical_name_systematic
; 
 ? 
;
_space_group_IT_number 14
_symmetry_cell_setting monoclinic
_symmetry_space_group_name_Hall '-P 2yn'
_symmetry_space_group_name_H-M 'P 1 21/n 1'
_atom_sites_solution_hydrogens geom
_atom_sites_solution_primary direct
_atom_sites_solution_secondary difmap
_audit_creation_method SHELXL-97
_cell_angle_alpha 90.00
_cell_angle_beta 97.376(2)
_cell_angle_gamma 90.00
_cell_formula_units_Z 2
_cell_length_a 15.303(2)
_cell_length_b 16.558(2)
_cell_length_c 19.187(3)
_cell_measurement_reflns_used 4786
_cell_measurement_temperature 294(2)
_cell_measurement_theta_max 20.84
_cell_measurement_theta_min 2.20
_cell_volume 4821.5(11)
_computing_cell_refinement 'Bruker SMART'
_computing_data_collection 'Bruker SMART'
_computing_data_reduction 'Bruker SAINT'
_computing_molecular_graphics 'Bruker SHELXTL'
_computing_publication_material 'Bruker SHELXTL'
_computing_structure_refinement 'SHELXL-97 (Sheldrick, 1997)'
_computing_structure_solution 'SHELXS-97 (Sheldrick, 1990)'
_diffrn_ambient_temperature 294(2)
_diffrn_measured_fraction_theta_full 0.995
_diffrn_measured_fraction_theta_max 0.995
_diffrn_measurement_device_type 'CCD area detector'
_diffrn_measurement_method 'phi and omega scans'
_diffrn_radiation_monochromator graphite
_diffrn_radiation_source 'fine-focus sealed tube'
_diffrn_radiation_type MoK\a
_diffrn_radiation_wavelength 0.71073
_diffrn_reflns_av_R_equivalents 0.0485
_diffrn_reflns_av_sigmaI/netI 0.0654
_diffrn_reflns_limit_h_max 18
_diffrn_reflns_limit_h_min -19
_diffrn_reflns_limit_k_max 20
_diffrn_reflns_limit_k_min -17
_diffrn_reflns_limit_l_max 23
_diffrn_reflns_limit_l_min -18
_diffrn_reflns_number 26989
_diffrn_reflns_theta_full 26.39
_diffrn_reflns_theta_max 26.39
_diffrn_reflns_theta_min 1.61
_exptl_absorpt_coefficient_mu 0.156
_exptl_absorpt_correction_T_max 0.966
_exptl_absorpt_correction_T_min 0.901
_exptl_absorpt_correction_type multi-scan
_exptl_absorpt_process_details sadabs
_exptl_crystal_density_diffrn 1.214
_exptl_crystal_density_method 'not measured'
_exptl_crystal_F_000 1848
_exptl_crystal_size_max 0.54
_exptl_crystal_size_mid 0.50
_exptl_crystal_size_min 0.22
_refine_diff_density_max 0.903
_refine_diff_density_min -0.385
_refine_diff_density_rms 0.099
_refine_ls_extinction_method none
_refine_ls_goodness_of_fit_ref 1.106
_refine_ls_hydrogen_treatment constr
_refine_ls_matrix_type full
_refine_ls_number_parameters 629
_refine_ls_number_reflns 9822
_refine_ls_number_restraints 63
_refine_ls_restrained_S_all 1.114
_refine_ls_R_factor_all 0.1912
_refine_ls_R_factor_gt 0.0996
_refine_ls_shift/su_max 0.003
_refine_ls_shift/su_mean 0.000
_refine_ls_structure_factor_coef Fsqd
_refine_ls_weighting_details 'calc w=1/[\s^2^(Fo^2^)+(0.2000P)^2^+0.0000P] where P=(Fo^2^+2Fc^2^)/3'
_refine_ls_weighting_scheme calc
_refine_ls_wR_factor_gt 0.2858
_refine_ls_wR_factor_ref 0.3641
_reflns_number_gt 4209
_reflns_number_total 9822
_reflns_threshold_expression >2sigma(I)
_cod_data_source_file ol052325wsi20050925_112540.cif
_cod_data_source_block 50411b
_cod_depositor_comments
;
The following automatic conversions were performed:

'_symmetry_cell_setting' value 'Monoclinic' changed to 'monoclinic'
according to /home/saulius/struct/CIF-dictionaries/cif_core.dic
dictionary named 'cif_core.dic' version 2.4.1 from 2010-06-29.

Automatic conversion script
Id: cif_fix_values 1715 2011-07-08 13:25:40Z adriana 
;
_cod_original_cell_volume 4821.9(11)
_cod_original_sg_symbol_H-M P2(1)/n
_cod_original_formula_sum 'C85.50 H102.50 Cl F12 N2.50 O17 P2'
_cod_database_code 1505813

loop_
_symmetry_equiv_pos_as_xyz
'x, y, z'
'-x+1/2, y+1/2, -z+1/2'
'-x, -y, -z'
'x-1/2, -y-1/2, z-1/2'

loop_
_atom_site_label
_atom_site_type_symbol
_atom_site_fract_x
_atom_site_fract_y
_atom_site_fract_z
_atom_site_U_iso_or_equiv
_atom_site_adp_type
_atom_site_occupancy
_atom_site_symmetry_multiplicity
_atom_site_calc_flag
_atom_site_refinement_flags
_atom_site_disorder_assembly
_atom_site_disorder_group
O1 O 0.2204(2) 0.69747(18) 0.44678(17) 0.0704(10) Uani 1 1 d . . .
O2 O 0.2976(2) 0.84348(18) 0.51053(18) 0.0701(9) Uani 1 1 d . . .
O3 O 0.3874(2) 0.87328(19) 0.6561(2) 0.0731(10) Uani 1 1 d . . .
O4 O 0.4984(2) 0.74186(18) 0.7068(2) 0.0701(10) Uani 1 1 d . . .
O5 O 0.1647(2) 0.57033(19) 0.50753(18) 0.0712(10) Uani 1 1 d . . .
O6 O 0.1477(3) 0.5491(3) 0.6559(2) 0.0919(13) Uani 1 1 d . A .
O7 O 0.2580(3) 0.5958(4) 0.7709(2) 0.139(2) Uani 1 1 d D . .
O8 O 0.4340(2) 0.6113(3) 0.7592(2) 0.0924(13) Uani 1 1 d D . .
C1 C 0.2197(3) 0.6268(3) 0.4089(2) 0.0574(12) Uani 1 1 d . . .
C2 C 0.1897(3) 0.5585(3) 0.4414(2) 0.0548(11) Uani 1 1 d . . .
C3 C 0.1862(3) 0.4850(3) 0.4065(2) 0.0555(12) Uani 1 1 d . . .
H3 H 0.1661 0.4395 0.4280 0.067 Uiso 1 1 calc R . .
C4 C 0.2119(3) 0.4783(3) 0.3407(2) 0.0515(11) Uani 1 1 d . . .
C5 C 0.2446(3) 0.5464(3) 0.3093(2) 0.0529(11) Uani 1 1 d . . .
C6 C 0.2484(3) 0.6197(2) 0.3440(2) 0.0552(11) Uani 1 1 d . . .
H6 H 0.2706 0.6648 0.3233 0.066 Uiso 1 1 calc R . .
C7 C 0.2752(3) 0.5294(3) 0.2381(2) 0.0569(12) Uani 1 1 d . . .
C8 C 0.3409(3) 0.4593(2) 0.2515(2) 0.0507(11) Uani 1 1 d . . .
C9 C 0.4261(3) 0.4585(3) 0.2368(2) 0.0606(12) Uani 1 1 d . . .
H9 H 0.4491 0.5039 0.2172 0.073 Uiso 1 1 calc R . .
C10 C 0.4786(3) 0.3905(3) 0.2510(3) 0.0639(13) Uani 1 1 d . . .
C11 C 0.4455(3) 0.3221(3) 0.2812(3) 0.0566(12) Uani 1 1 d . . .
C12 C 0.3590(3) 0.3231(3) 0.2977(3) 0.0540(11) Uani 1 1 d . . .
H12 H 0.3364 0.2781 0.3182 0.065 Uiso 1 1 calc R . .
C13 C 0.3072(3) 0.3912(3) 0.2835(2) 0.0528(11) Uani 1 1 d . . .
C14 C 0.2108(3) 0.4012(3) 0.2969(3) 0.0547(11) Uani 1 1 d . . .
C15 C 0.1622(3) 0.4237(3) 0.2241(3) 0.0662(14) Uani 1 1 d . . .
C16 C 0.0916(3) 0.3820(4) 0.1880(4) 0.0865(19) Uani 1 1 d . . .
H16 H 0.0687 0.3368 0.2081 0.104 Uiso 1 1 calc R . .
C17 C 0.0554(5) 0.4081(6) 0.1220(4) 0.110(3) Uani 1 1 d . . .
H17 H 0.0084 0.3802 0.0975 0.132 Uiso 1 1 calc R . .
C18 C 0.0888(5) 0.4746(6) 0.0930(4) 0.109(3) Uani 1 1 d . . .
H18 H 0.0637 0.4916 0.0487 0.131 Uiso 1 1 calc R . .
C19 C 0.1593(4) 0.5178(4) 0.1278(3) 0.0850(18) Uani 1 1 d . . .
H19 H 0.1809 0.5633 0.1072 0.102 Uiso 1 1 calc R . .
C20 C 0.1966(3) 0.4919(3) 0.1935(3) 0.0660(14) Uani 1 1 d . . .
C21 C 0.3133(4) 0.6027(3) 0.2049(3) 0.0748(15) Uani 1 1 d . . .
H21A H 0.3346 0.5869 0.1619 0.112 Uiso 1 1 calc R . .
H21B H 0.3610 0.6244 0.2367 0.112 Uiso 1 1 calc R . .
H21C H 0.2683 0.6429 0.1950 0.112 Uiso 1 1 calc R . .
C22 C 0.1726(3) 0.3285(3) 0.3303(3) 0.0730(15) Uani 1 1 d . . .
H22A H 0.1694 0.2837 0.2983 0.109 Uiso 1 1 calc R . .
H22B H 0.1146 0.3412 0.3410 0.109 Uiso 1 1 calc R . .
H22C H 0.2097 0.3145 0.3728 0.109 Uiso 1 1 calc R . .
C23 C 0.2357(4) 0.7713(3) 0.4094(3) 0.0755(15) Uani 1 1 d . . .
H23A H 0.1946 0.7750 0.3666 0.091 Uiso 1 1 calc R . .
H23B H 0.2951 0.7718 0.3969 0.091 Uiso 1 1 calc R . .
C24 C 0.2229(4) 0.8404(3) 0.4565(3) 0.0743(15) Uani 1 1 d . . .
H24A H 0.2184 0.8904 0.4299 0.089 Uiso 1 1 calc R . .
H24B H 0.1690 0.8332 0.4775 0.089 Uiso 1 1 calc R . .
C25 C 0.2993(4) 0.9147(3) 0.5505(3) 0.0690(14) Uani 1 1 d . . .
H25A H 0.2520 0.9136 0.5797 0.083 Uiso 1 1 calc R . .
H25B H 0.2903 0.9610 0.5195 0.083 Uiso 1 1 calc R . .
C26 C 0.3853(4) 0.9221(3) 0.5956(3) 0.0740(15) Uani 1 1 d . . .
H26A H 0.4323 0.9060 0.5691 0.089 Uiso 1 1 calc R . .
H26B H 0.3951 0.9781 0.6095 0.089 Uiso 1 1 calc R . .
C27 C 0.4662(3) 0.8816(3) 0.7029(3) 0.0726(14) Uani 1 1 d . . .
H27A H 0.4525 0.8777 0.7508 0.087 Uiso 1 1 calc R . .
H27B H 0.4906 0.9349 0.6970 0.087 Uiso 1 1 calc R . .
C28 C 0.5347(3) 0.8188(3) 0.6918(3) 0.0648(13) Uani 1 1 d . . .
H28A H 0.5478 0.8203 0.6437 0.078 Uiso 1 1 calc R . .
H28B H 0.5887 0.8287 0.7230 0.078 Uiso 1 1 calc R . .
C29 C 0.1230(4) 0.5034(4) 0.5381(3) 0.0852(17) Uani 1 1 d . . .
H29A H 0.1661 0.4621 0.5536 0.102 Uiso 1 1 calc R . .
H29B H 0.0780 0.4799 0.5040 0.102 Uiso 1 1 calc R . .
C30 C 0.0836(4) 0.5358(5) 0.5983(3) 0.101(2) Uani 1 1 d . . .
H30A H 0.0538 0.5862 0.5849 0.121 Uiso 1 1 calc R . .
H30B H 0.0401 0.4979 0.6114 0.121 Uiso 1 1 calc R . .
C31 C 0.1152(4) 0.5813(4) 0.7145(3) 0.0921(19) Uani 1 1 d . . .
H31A H 0.0641 0.5502 0.7236 0.111 Uiso 1 1 calc R A .
H31B H 0.0958 0.6362 0.7039 0.111 Uiso 1 1 calc R . .
C32 C 0.1767(5) 0.5821(5) 0.7761(4) 0.114(2) Uani 1 1 d . A .
H32A H 0.1574 0.6225 0.8074 0.136 Uiso 1 1 calc R . .
H32B H 0.1733 0.5301 0.7990 0.136 Uiso 1 1 calc R . .
C33 C 0.3216(5) 0.6033(12) 0.8315(4) 0.074(5) Uani 0.638(15) 1 d PD A 1
H33A H 0.3011 0.5751 0.8706 0.089 Uiso 0.638(15) 1 calc PR A 1
H33B H 0.3292 0.6598 0.8441 0.089 Uiso 0.638(15) 1 calc PR A 1
C34 C 0.4088(5) 0.5681(6) 0.8171(5) 0.081(4) Uani 0.638(15) 1 d PD A 1
H34A H 0.4528 0.5743 0.8579 0.097 Uiso 0.638(15) 1 calc PR A 1
H34B H 0.4025 0.5110 0.8061 0.097 Uiso 0.638(15) 1 calc PR A 1
C33' C 0.3251(8) 0.5810(17) 0.8291(8) 0.101(14) Uani 0.362(15) 1 d PD A 2
H33C H 0.3453 0.5254 0.8290 0.121 Uiso 0.362(15) 1 calc PR A 2
H33D H 0.3033 0.5919 0.8734 0.121 Uiso 0.362(15) 1 calc PR A 2
C34' C 0.3996(8) 0.6393(11) 0.8176(7) 0.084(6) Uani 0.362(15) 1 d PD A 2
H34C H 0.3770 0.6937 0.8097 0.100 Uiso 0.362(15) 1 calc PR A 2
H34D H 0.4445 0.6396 0.8582 0.100 Uiso 0.362(15) 1 calc PR A 2
N1 N 0.3639(3) 0.6292(2) 0.5838(2) 0.0646(11) Uani 1 1 d . . .
C35 C 0.3632(4) 0.5511(4) 0.5962(4) 0.0925(19) Uani 1 1 d . . .
H35 H 0.3277 0.5310 0.6280 0.111 Uiso 1 1 calc R . .
C36 C 0.4136(5) 0.4987(4) 0.5632(4) 0.098(2) Uani 1 1 d . . .
H36 H 0.4094 0.4435 0.5710 0.118 Uiso 1 1 calc R . .
C37 C 0.4718(3) 0.5275(3) 0.5178(3) 0.0715(14) Uani 1 1 d . . .
C38 C 0.4680(4) 0.6107(4) 0.5071(4) 0.097(2) Uani 1 1 d . . .
H38 H 0.5032 0.6335 0.4763 0.117 Uiso 1 1 calc R . .
C39 C 0.4151(4) 0.6595(4) 0.5396(4) 0.095(2) Uani 1 1 d . . .
H39 H 0.4148 0.7148 0.5309 0.114 Uiso 1 1 calc R . .
C40 C 0.3063(4) 0.6833(3) 0.6182(3) 0.0743(15) Uani 1 1 d . . .
H40A H 0.2516 0.6905 0.5882 0.111 Uiso 1 1 calc R . .
H40B H 0.3347 0.7347 0.6268 0.111 Uiso 1 1 calc R . .
H40C H 0.2950 0.6600 0.6620 0.111 Uiso 1 1 calc R . .
P1 P 0.66448(13) 0.77236(12) 0.48137(9) 0.0980(6) Uani 1 1 d D . .
F1 F 0.6282(14) 0.8605(6) 0.4795(13) 0.206(18) Uani 0.308(15) 1 d PD B 1
F2 F 0.7074(17) 0.7876(15) 0.4134(9) 0.25(2) Uani 0.308(15) 1 d PD B 1
F3 F 0.5787(10) 0.7434(10) 0.4353(10) 0.141(11) Uani 0.308(15) 1 d PD B 1
F4 F 0.6224(17) 0.7554(16) 0.5493(7) 0.194(13) Uani 0.308(15) 1 d PD B 1
F5 F 0.7511(10) 0.8012(12) 0.5262(14) 0.26(2) Uani 0.308(15) 1 d PD B 1
F6 F 0.7006(15) 0.6835(7) 0.4838(13) 0.220(18) Uani 0.308(15) 1 d PD B 1
F1' F 0.5758(5) 0.7873(5) 0.5123(5) 0.126(3) Uani 0.692(15) 1 d PD B 2
F2' F 0.6616(7) 0.8604(4) 0.4547(6) 0.158(5) Uani 0.692(15) 1 d PD B 2
F3' F 0.6078(6) 0.7438(7) 0.4119(4) 0.184(6) Uani 0.692(15) 1 d PD B 2
F4' F 0.6655(7) 0.6831(3) 0.5098(5) 0.155(5) Uani 0.692(15) 1 d PD B 2
F5' F 0.7177(7) 0.7994(4) 0.5523(4) 0.143(4) Uani 0.692(15) 1 d PD B 2
F6' F 0.7491(5) 0.7548(7) 0.4489(6) 0.187(6) Uani 0.692(15) 1 d PD B 2
O9 O 0.4807(10) 0.6800(7) 0.9787(7) 0.183(5) Uiso 0.50 1 d PD C 1
C41 C 0.4856(12) 0.8002(8) 0.9085(8) 0.136(6) Uiso 0.50 1 d PD C 1
H41A H 0.4842 0.7565 0.8755 0.204 Uiso 0.50 1 calc PR C 1
H41B H 0.5383 0.8314 0.9070 0.204 Uiso 0.50 1 calc PR C 1
H41C H 0.4350 0.8341 0.8965 0.204 Uiso 0.50 1 calc PR C 1
C42 C 0.4846(12) 0.7660(7) 0.9830(7) 0.132(5) Uiso 0.50 1 d PD C 1
H42A H 0.5374 0.7826 1.0131 0.158 Uiso 0.50 1 calc PR C 1
H42B H 0.4338 0.7865 1.0030 0.158 Uiso 0.50 1 calc PR C 1
C43 C 0.4609(19) 0.6424(10) 1.0434(10) 0.216(11) Uiso 0.50 1 d PD C 1
H43A H 0.4091 0.6675 1.0583 0.259 Uiso 0.50 1 calc PR C 1
H43B H 0.5099 0.6505 1.0801 0.259 Uiso 0.50 1 calc PR C 1
C44 C 0.445(2) 0.5525(10) 1.0323(15) 0.255(14) Uiso 0.50 1 d PD C 1
H44A H 0.3833 0.5434 1.0164 0.382 Uiso 0.50 1 calc PR C 1
H44B H 0.4608 0.5244 1.0758 0.382 Uiso 0.50 1 calc PR C 1
H44C H 0.4794 0.5328 0.9977 0.382 Uiso 0.50 1 calc PR C 1
Cl1 Cl 0.2427(8) 0.8876(9) 0.8011(7) 0.174(4) Uiso 0.25 1 d PD D 1
Cl2 Cl 0.0932(12) 0.8320(13) 0.7168(11) 0.274(9) Uiso 0.25 1 d PD D 1
C45 C 0.2055(14) 0.837(3) 0.7250(17) 0.181(19) Uiso 0.25 1 d PD D 1
H45A H 0.2237 0.8659 0.6851 0.217 Uiso 0.25 1 calc PR D 1
H45B H 0.2304 0.7835 0.7262 0.217 Uiso 0.25 1 calc PR D 1
N2 N 0.2294(14) 0.8350(19) 0.773(2) 0.139(10) Uiso 0.25 1 d PD E 2
C46 C 0.1579(14) 0.8536(18) 0.772(2) 0.138(12) Uiso 0.25 1 d PD E 2
C47 C 0.0598(13) 0.8388(16) 0.7644(16) 0.093(7) Uiso 0.25 1 d PD E 2
H47A H 0.0414 0.8114 0.7209 0.140 Uiso 0.25 1 calc PR E 2
H47B H 0.0295 0.8895 0.7649 0.140 Uiso 0.25 1 calc PR E 2
H47C H 0.0462 0.8061 0.8029 0.140 Uiso 0.25 1 calc PR E 2

loop_
_atom_site_aniso_label
_atom_site_aniso_U_11
_atom_site_aniso_U_22
_atom_site_aniso_U_33
_atom_site_aniso_U_23
_atom_site_aniso_U_13
_atom_site_aniso_U_12
O1 0.107(3) 0.0513(19) 0.054(2) -0.0073(15) 0.0159(19) -0.0098(17)
O2 0.088(2) 0.0506(19) 0.069(2) -0.0107(16) 0.002(2) 0.0063(16)
O3 0.068(2) 0.064(2) 0.086(3) 0.0128(19) 0.005(2) 0.0021(16)
O4 0.0514(18) 0.0544(19) 0.106(3) 0.0196(18) 0.0161(19) 0.0076(15)
O5 0.098(3) 0.067(2) 0.052(2) -0.0004(16) 0.0226(19) -0.0146(18)
O6 0.076(2) 0.143(4) 0.060(2) -0.011(2) 0.021(2) -0.012(2)
O7 0.067(3) 0.284(7) 0.069(3) -0.002(4) 0.021(2) -0.041(3)
O8 0.055(2) 0.121(3) 0.106(3) 0.050(3) 0.030(2) 0.013(2)
C1 0.069(3) 0.049(3) 0.053(3) -0.010(2) 0.003(2) -0.005(2)
C2 0.064(3) 0.055(3) 0.046(3) -0.002(2) 0.012(2) -0.001(2)
C3 0.055(3) 0.052(3) 0.060(3) 0.006(2) 0.010(2) -0.005(2)
C4 0.050(2) 0.051(2) 0.053(3) -0.002(2) 0.003(2) 0.0006(19)
C5 0.053(3) 0.055(3) 0.050(3) 0.001(2) 0.004(2) 0.003(2)
C6 0.071(3) 0.044(2) 0.050(3) 0.001(2) 0.007(2) -0.003(2)
C7 0.064(3) 0.057(3) 0.048(3) 0.002(2) 0.003(2) 0.008(2)
C8 0.057(3) 0.049(2) 0.046(3) 0.0031(19) 0.005(2) 0.005(2)
C9 0.070(3) 0.055(3) 0.058(3) 0.013(2) 0.016(3) 0.005(2)
C10 0.056(3) 0.074(3) 0.063(3) 0.011(3) 0.012(2) 0.005(2)
C11 0.053(3) 0.053(3) 0.064(3) 0.006(2) 0.006(2) 0.003(2)
C12 0.050(3) 0.051(3) 0.061(3) 0.002(2) 0.005(2) 0.001(2)
C13 0.048(3) 0.052(3) 0.057(3) -0.005(2) 0.003(2) 0.000(2)
C14 0.048(3) 0.048(2) 0.067(3) -0.009(2) 0.006(2) -0.0004(19)
C15 0.054(3) 0.070(3) 0.072(3) -0.027(3) -0.003(3) 0.016(2)
C16 0.057(3) 0.092(4) 0.106(5) -0.046(4) -0.005(3) 0.014(3)
C17 0.071(4) 0.149(7) 0.098(6) -0.069(5) -0.028(4) 0.034(5)
C18 0.090(5) 0.157(7) 0.072(4) -0.040(5) -0.021(4) 0.056(5)
C19 0.096(4) 0.102(4) 0.052(3) -0.011(3) -0.007(3) 0.048(4)
C20 0.070(3) 0.075(3) 0.051(3) -0.014(3) 0.001(2) 0.028(3)
C21 0.104(4) 0.063(3) 0.060(3) 0.016(2) 0.018(3) 0.022(3)
C22 0.056(3) 0.052(3) 0.113(5) -0.010(3) 0.018(3) -0.004(2)
C23 0.114(4) 0.052(3) 0.060(3) -0.004(2) 0.008(3) -0.006(3)
C24 0.093(4) 0.052(3) 0.074(4) -0.005(3) -0.005(3) 0.001(3)
C25 0.080(4) 0.054(3) 0.070(3) -0.009(2) -0.001(3) 0.005(2)
C26 0.093(4) 0.061(3) 0.068(4) 0.000(3) 0.010(3) -0.005(3)
C27 0.074(4) 0.069(3) 0.073(4) -0.005(3) 0.006(3) 0.007(3)
C28 0.061(3) 0.053(3) 0.081(4) 0.003(2) 0.012(3) 0.007(2)
C29 0.085(4) 0.106(4) 0.067(4) -0.008(3) 0.022(3) -0.030(3)
C30 0.076(4) 0.161(7) 0.069(4) -0.014(4) 0.024(4) -0.035(4)
C31 0.077(4) 0.132(5) 0.072(4) -0.018(4) 0.031(3) -0.014(4)
C32 0.090(5) 0.189(8) 0.066(4) -0.026(4) 0.026(4) -0.006(5)
C33 0.053(8) 0.113(10) 0.058(9) 0.007(6) 0.018(6) 0.001(5)
C34 0.065(6) 0.101(8) 0.084(7) 0.012(5) 0.029(5) -0.006(5)
C33' 0.15(3) 0.11(2) 0.058(17) -0.018(12) 0.046(18) 0.000(15)
C34' 0.074(12) 0.079(13) 0.095(13) -0.011(10) -0.001(10) 0.000(9)
N1 0.067(3) 0.063(3) 0.064(3) 0.005(2) 0.006(2) -0.016(2)
C35 0.110(5) 0.070(4) 0.104(5) 0.018(3) 0.043(4) -0.008(3)
C36 0.120(5) 0.060(4) 0.123(6) 0.016(3) 0.047(5) -0.005(3)
C37 0.071(3) 0.069(3) 0.075(4) 0.005(3) 0.010(3) -0.015(2)
C38 0.098(5) 0.072(4) 0.133(6) 0.013(4) 0.058(5) -0.014(3)
C39 0.103(5) 0.070(4) 0.122(6) 0.010(4) 0.050(4) -0.013(3)
C40 0.082(4) 0.073(3) 0.067(3) 0.006(3) 0.010(3) -0.008(3)
P1 0.1032(14) 0.1145(15) 0.0757(12) 0.0043(10) 0.0095(10) -0.0193(11)
F1 0.21(3) 0.118(19) 0.25(3) -0.06(2) -0.13(2) 0.056(18)
F2 0.45(6) 0.19(3) 0.15(2) 0.070(17) 0.14(3) -0.06(3)
F3 0.113(13) 0.171(18) 0.130(19) 0.055(16) -0.022(13) -0.077(12)
F4 0.22(3) 0.28(4) 0.083(13) 0.021(15) 0.029(15) -0.02(2)
F5 0.22(3) 0.25(3) 0.27(4) -0.05(3) -0.13(3) -0.06(2)
F6 0.31(4) 0.13(2) 0.23(3) -0.032(17) 0.08(3) 0.06(2)
F1' 0.134(6) 0.137(6) 0.120(7) 0.010(5) 0.064(5) -0.004(4)
F2' 0.154(8) 0.155(9) 0.163(8) 0.094(8) 0.012(6) -0.031(6)
F3' 0.144(8) 0.314(17) 0.093(6) -0.074(9) 0.014(6) -0.030(8)
F4' 0.156(7) 0.084(6) 0.211(11) -0.003(5) -0.026(8) -0.011(4)
F5' 0.215(10) 0.096(5) 0.096(5) -0.003(4) -0.064(6) 0.004(5)
F6' 0.118(6) 0.239(14) 0.216(14) -0.017(10) 0.069(8) -0.007(7)

loop_
_atom_type_symbol
_atom_type_description
_atom_type_scat_dispersion_real
_atom_type_scat_dispersion_imag
_atom_type_scat_source
C C 0.0033 0.0016 'International Tables Vol C Tables 4.2.6.8 and 6.1.1.4'
H H 0.0000 0.0000 'International Tables Vol C Tables 4.2.6.8 and 6.1.1.4'
N N 0.0061 0.0033 'International Tables Vol C Tables 4.2.6.8 and 6.1.1.4'
O O 0.0106 0.0060 'International Tables Vol C Tables 4.2.6.8 and 6.1.1.4'
F F 0.0171 0.0103 'International Tables Vol C Tables 4.2.6.8 and 6.1.1.4'
P P 0.1023 0.0942 'International Tables Vol C Tables 4.2.6.8 and 6.1.1.4'
Cl Cl 0.1484 0.1585 'International Tables Vol C Tables 4.2.6.8 and 6.1.1.4'

loop_
_geom_angle_atom_site_label_1
_geom_angle_atom_site_label_2
_geom_angle_atom_site_label_3
_geom_angle
_geom_angle_site_symmetry_1
_geom_angle_site_symmetry_3
C1 O1 C23 116.5(4) . .
C25 O2 C24 112.3(4) . .
C26 O3 C27 113.2(4) . .
C11 O4 C28 118.2(3) 3_666 .
C2 O5 C29 117.0(4) . .
C31 O6 C30 114.3(5) . .
C32 O7 C33 121.4(6) . .
C32 O7 C33' 120.9(7) . .
C33 O7 C33' 15.1(17) . .
C34' O8 C10 127.0(7) . 3_666
C34' O8 C34 50.3(8) . .
C10 O8 C34 117.8(5) 3_666 .
O1 C1 C6 124.6(4) . .
O1 C1 C2 115.7(4) . .
C6 C1 C2 119.6(4) . .
C3 C2 O5 124.6(4) . .
C3 C2 C1 119.4(4) . .
O5 C2 C1 116.0(4) . .
C4 C3 C2 121.1(4) . .
C4 C3 H3 119.5 . .
C2 C3 H3 119.5 . .
C3 C4 C5 119.3(4) . .
C3 C4 C14 126.1(4) . .
C5 C4 C14 114.6(4) . .
C6 C5 C4 119.8(4) . .
C6 C5 C7 126.4(4) . .
C4 C5 C7 113.8(4) . .
C1 C6 C5 120.7(4) . .
C1 C6 H6 119.6 . .
C5 C6 H6 119.6 . .
C20 C7 C21 114.1(4) . .
C20 C7 C5 105.5(4) . .
C21 C7 C5 114.0(4) . .
C20 C7 C8 103.9(4) . .
C21 C7 C8 113.3(4) . .
C5 C7 C8 105.0(3) . .
C9 C8 C13 119.5(4) . .
C9 C8 C7 126.4(4) . .
C13 C8 C7 114.1(4) . .
C8 C9 C10 120.6(4) . .
C8 C9 H9 119.7 . .
C10 C9 H9 119.7 . .
O8 C10 C9 122.5(4) 3_666 .
O8 C10 C11 116.8(4) 3_666 .
C9 C10 C11 120.5(4) . .
O4 C11 C10 116.5(4) 3_666 .
O4 C11 C12 124.3(4) 3_666 .
C10 C11 C12 119.2(4) . .
C13 C12 C11 119.9(4) . .
C13 C12 H12 120.0 . .
C11 C12 H12 120.0 . .
C12 C13 C8 120.2(4) . .
C12 C13 C14 126.3(4) . .
C8 C13 C14 113.4(4) . .
C22 C14 C4 114.2(4) . .
C22 C14 C13 114.5(4) . .
C4 C14 C13 103.8(3) . .
C22 C14 C15 114.1(4) . .
C4 C14 C15 105.4(3) . .
C13 C14 C15 103.7(4) . .
C16 C15 C20 120.0(6) . .
C16 C15 C14 125.8(6) . .
C20 C15 C14 114.2(4) . .
C17 C16 C15 119.6(7) . .
C17 C16 H16 120.2 . .
C15 C16 H16 120.2 . .
C18 C17 C16 120.0(7) . .
C18 C17 H17 120.0 . .
C16 C17 H17 120.0 . .
C17 C18 C19 121.8(7) . .
C17 C18 H18 119.1 . .
C19 C18 H18 119.1 . .
C20 C19 C18 118.8(7) . .
C20 C19 H19 120.6 . .
C18 C19 H19 120.6 . .
C19 C20 C15 119.8(5) . .
C19 C20 C7 126.3(6) . .
C15 C20 C7 113.9(4) . .
C7 C21 H21A 109.5 . .
C7 C21 H21B 109.5 . .
H21A C21 H21B 109.5 . .
C7 C21 H21C 109.5 . .
H21A C21 H21C 109.5 . .
H21B C21 H21C 109.5 . .
C14 C22 H22A 109.5 . .
C14 C22 H22B 109.5 . .
H22A C22 H22B 109.5 . .
C14 C22 H22C 109.5 . .
H22A C22 H22C 109.5 . .
H22B C22 H22C 109.5 . .
O1 C23 C24 107.8(4) . .
O1 C23 H23A 110.1 . .
C24 C23 H23A 110.1 . .
O1 C23 H23B 110.1 . .
C24 C23 H23B 110.1 . .
H23A C23 H23B 108.5 . .
O2 C24 C23 108.0(4) . .
O2 C24 H24A 110.1 . .
C23 C24 H24A 110.1 . .
O2 C24 H24B 110.1 . .
C23 C24 H24B 110.1 . .
H24A C24 H24B 108.4 . .
O2 C25 C26 109.9(4) . .
O2 C25 H25A 109.7 . .
C26 C25 H25A 109.7 . .
O2 C25 H25B 109.7 . .
C26 C25 H25B 109.7 . .
H25A C25 H25B 108.2 . .
O3 C26 C25 110.8(4) . .
O3 C26 H26A 109.5 . .
C25 C26 H26A 109.5 . .
O3 C26 H26B 109.5 . .
C25 C26 H26B 109.5 . .
H26A C26 H26B 108.1 . .
O3 C27 C28 113.2(4) . .
O3 C27 H27A 108.9 . .
C28 C27 H27A 108.9 . .
O3 C27 H27B 108.9 . .
C28 C27 H27B 108.9 . .
H27A C27 H27B 107.8 . .
O4 C28 C27 106.9(4) . .
O4 C28 H28A 110.3 . .
C27 C28 H28A 110.3 . .
O4 C28 H28B 110.3 . .
C27 C28 H28B 110.3 . .
H28A C28 H28B 108.6 . .
O5 C29 C30 106.7(5) . .
O5 C29 H29A 110.4 . .
C30 C29 H29A 110.4 . .
O5 C29 H29B 110.4 . .
C30 C29 H29B 110.4 . .
H29A C29 H29B 108.6 . .
O6 C30 C29 111.1(5) . .
O6 C30 H30A 109.4 . .
C29 C30 H30A 109.4 . .
O6 C30 H30B 109.4 . .
C29 C30 H30B 109.4 . .
H30A C30 H30B 108.0 . .
O6 C31 C32 114.2(5) . .
O6 C31 H31A 108.7 . .
C32 C31 H31A 108.7 . .
O6 C31 H31B 108.7 . .
C32 C31 H31B 108.7 . .
H31A C31 H31B 107.6 . .
O7 C32 C31 119.0(6) . .
O7 C32 H32A 107.6 . .
C31 C32 H32A 107.6 . .
O7 C32 H32B 107.6 . .
C31 C32 H32B 107.6 . .
H32A C32 H32B 107.0 . .
O7 C33 C34 110.1(8) . .
O7 C33 H33A 109.6 . .
C34 C33 H33A 109.6 . .
O7 C33 H33B 109.6 . .
C34 C33 H33B 109.6 . .
H33A C33 H33B 108.1 . .
O8 C34 C33 106.4(7) . .
O8 C34 H34A 110.4 . .
C33 C34 H34A 110.4 . .
O8 C34 H34B 110.4 . .
C33 C34 H34B 110.4 . .
H34A C34 H34B 108.6 . .
O7 C33' C34' 104.6(10) . .
O7 C33' H33C 110.8 . .
C34' C33' H33C 110.8 . .
O7 C33' H33D 110.8 . .
C34' C33' H33D 110.8 . .
H33C C33' H33D 108.9 . .
O8 C34' C33' 105.9(11) . .
O8 C34' H34C 110.5 . .
C33' C34' H34C 110.5 . .
O8 C34' H34D 110.5 . .
C33' C34' H34D 110.5 . .
H34C C34' H34D 108.7 . .
C35 N1 C39 120.4(5) . .
C35 N1 C40 119.9(5) . .
C39 N1 C40 119.6(5) . .
N1 C35 C36 121.5(5) . .
N1 C35 H35 119.3 . .
C36 C35 H35 119.3 . .
C35 C36 C37 120.7(5) . .
C35 C36 H36 119.6 . .
C37 C36 H36 119.6 . .
C38 C37 C36 114.1(5) . .
C38 C37 C37 123.7(6) . 3_666
C36 C37 C37 122.1(6) . 3_666
C39 C38 C37 122.7(5) . .
C39 C38 H38 118.7 . .
C37 C38 H38 118.7 . .
N1 C39 C38 120.5(6) . .
N1 C39 H39 119.8 . .
C38 C39 H39 119.8 . .
N1 C40 H40A 109.5 . .
N1 C40 H40B 109.5 . .
H40A C40 H40B 109.5 . .
N1 C40 H40C 109.5 . .
H40A C40 H40C 109.5 . .
H40B C40 H40C 109.5 . .
F6' P1 F2' 91.9(4) . .
F6' P1 F2 38.8(9) . .
F2' P1 F2 64.2(9) . .
F6' P1 F4 140.3(9) . .
F2' P1 F4 116.9(10) . .
F2 P1 F4 178.9(7) . .
F6' P1 F5 65.2(11) . .
F2' P1 F5 83.1(10) . .
F2 P1 F5 89.6(12) . .
F4 P1 F5 90.4(7) . .
F6' P1 F5' 92.0(4) . .
F2' P1 F5' 90.4(5) . .
F2 P1 F5' 117.1(10) . .
F4 P1 F5' 63.0(8) . .
F5 P1 F5' 28.2(11) . .
F6' P1 F3 113.8(9) . .
F2' P1 F3 96.7(8) . .
F2 P1 F3 89.4(6) . .
F4 P1 F3 90.6(6) . .
F5 P1 F3 179.0(9) . .
F5' P1 F3 152.9(8) . .
F6' P1 F1 119.0(10) . .
F2' P1 F1 27.7(10) . .
F2 P1 F1 90.9(5) . .
F4 P1 F1 90.2(6) . .
F5 P1 F1 90.1(5) . .
F5' P1 F1 84.0(8) . .
F3 P1 F1 90.2(5) . .
F6' P1 F1' 177.4(5) . .
F2' P1 F1' 89.3(4) . .
F2 P1 F1' 140.4(9) . .
F4 P1 F1' 40.4(9) . .
F5 P1 F1' 117.2(10) . .
F5' P1 F1' 90.3(4) . .
F3 P1 F1' 63.8(8) . .
F1 P1 F1' 62.5(10) . .
F6' P1 F3' 90.0(4) . .
F2' P1 F3' 90.8(4) . .
F2 P1 F3' 65.3(10) . .
F4 P1 F3' 114.6(8) . .
F5 P1 F3' 154.2(11) . .
F5' P1 F3' 177.6(5) . .
F3 P1 F3' 24.8(8) . .
F1 P1 F3' 96.1(9) . .
F1' P1 F3' 87.6(4) . .
F6' P1 F6 61.5(9) . .
F2' P1 F6 152.8(9) . .
F2 P1 F6 89.6(5) . .
F4 P1 F6 89.3(5) . .
F5 P1 F6 89.9(5) . .
F5' P1 F6 95.7(9) . .
F3 P1 F6 89.8(5) . .
F1 P1 F6 179.5(7) . .
F1' P1 F6 117.0(9) . .
F3' P1 F6 84.1(10) . .
F6' P1 F4' 89.5(4) . .
F2' P1 F4' 178.6(5) . .
F2 P1 F4' 117.2(9) . .
F4 P1 F4' 61.7(9) . .
F5 P1 F4' 97.2(9) . .
F5' P1 F4' 89.2(4) . .
F3 P1 F4' 83.0(7) . .
F1 P1 F4' 150.9(10) . .
F1' P1 F4' 89.3(4) . .
F3' P1 F4' 89.5(4) . .
F6 P1 F4' 28.6(9) . .
C42 O9 C43 112.9(9) . .
O9 C42 C41 108.5(8) . .
O9 C42 H42A 110.0 . .
C41 C42 H42A 110.0 . .
O9 C42 H42B 110.0 . .
C41 C42 H42B 110.0 . .
H42A C42 H42B 108.4 . .
O9 C43 C44 110.4(10) . .
O9 C43 H43A 109.6 . .
C44 C43 H43A 109.6 . .
O9 C43 H43B 109.6 . .
C44 C43 H43B 109.6 . .
H43A C43 H43B 108.1 . .
Cl2 C45 Cl1 108.9(9) . .
Cl2 C45 H45A 109.9 . .
Cl1 C45 H45A 109.9 . .
Cl2 C45 H45B 109.9 . .
Cl1 C45 H45B 109.9 . .
H45A C45 H45B 108.3 . .
N2 C46 C47 155(3) . .
C46 C47 H47A 109.5 . .
C46 C47 H47B 109.5 . .
H47A C47 H47B 109.5 . .
C46 C47 H47C 109.5 . .
H47A C47 H47C 109.5 . .
H47B C47 H47C 109.5 . .

loop_
_geom_bond_atom_site_label_1
_geom_bond_atom_site_label_2
_geom_bond_distance
_geom_bond_site_symmetry_2
O1 C1 1.376(5) .
O1 C23 1.452(6) .
O2 C25 1.405(5) .
O2 C24 1.442(6) .
O3 C26 1.413(6) .
O3 C27 1.415(6) .
O4 C11 1.364(5) 3_666
O4 C28 1.433(5) .
O5 C2 1.386(5) .
O5 C29 1.440(6) .
O6 C31 1.393(6) .
O6 C30 1.398(7) .
O7 C32 1.282(8) .
O7 C33 1.422(8) .
O7 C33' 1.438(10) .
O8 C34' 1.378(9) .
O8 C10 1.377(6) 3_666
O8 C34 1.418(7) .
C1 C6 1.378(6) .
C1 C2 1.397(6) .
C2 C3 1.386(6) .
C3 C4 1.375(6) .
C3 H3 0.9300 .
C4 C5 1.399(6) .
C4 C14 1.528(6) .
C5 C6 1.383(6) .
C5 C7 1.528(6) .
C6 H6 0.9300 .
C7 C20 1.516(7) .
C7 C21 1.521(7) .
C7 C8 1.536(6) .
C8 C9 1.370(6) .
C8 C13 1.413(6) .
C9 C10 1.389(6) .
C9 H9 0.9300 .
C10 O8 1.377(6) 3_666
C10 C11 1.396(6) .
C11 O4 1.364(5) 3_666
C11 C12 1.401(6) .
C12 C13 1.385(6) .
C12 H12 0.9300 .
C13 C14 1.539(6) .
C14 C22 1.516(6) .
C14 C15 1.542(7) .
C15 C16 1.390(7) .
C15 C20 1.406(7) .
C16 C17 1.384(10) .
C16 H16 0.9300 .
C17 C18 1.362(11) .
C17 H17 0.9300 .
C18 C19 1.391(10) .
C18 H18 0.9300 .
C19 C20 1.384(7) .
C19 H19 0.9300 .
C21 H21A 0.9600 .
C21 H21B 0.9600 .
C21 H21C 0.9600 .
C22 H22A 0.9600 .
C22 H22B 0.9600 .
C22 H22C 0.9600 .
C23 C24 1.487(7) .
C23 H23A 0.9700 .
C23 H23B 0.9700 .
C24 H24A 0.9700 .
C24 H24B 0.9700 .
C25 C26 1.485(7) .
C25 H25A 0.9700 .
C25 H25B 0.9700 .
C26 H26A 0.9700 .
C26 H26B 0.9700 .
C27 C28 1.511(7) .
C27 H27A 0.9700 .
C27 H27B 0.9700 .
C28 H28A 0.9700 .
C28 H28B 0.9700 .
C29 C30 1.471(8) .
C29 H29A 0.9700 .
C29 H29B 0.9700 .
C30 H30A 0.9700 .
C30 H30B 0.9700 .
C31 C32 1.413(9) .
C31 H31A 0.9700 .
C31 H31B 0.9700 .
C32 H32A 0.9700 .
C32 H32B 0.9700 .
C33 C34 1.514(9) .
C33 H33A 0.9700 .
C33 H33B 0.9700 .
C34 H34A 0.9700 .
C34 H34B 0.9700 .
C33' C34' 1.531(10) .
C33' H33C 0.9700 .
C33' H33D 0.9700 .
C34' H34C 0.9700 .
C34' H34D 0.9700 .
N1 C35 1.315(7) .
N1 C39 1.325(7) .
N1 C40 1.471(7) .
C35 C36 1.368(8) .
C35 H35 0.9300 .
C36 C37 1.406(7) .
C36 H36 0.9300 .
C37 C38 1.392(8) .
C37 C37 1.482(10) 3_666
C38 C39 1.352(8) .
C38 H38 0.9300 .
C39 H39 0.9300 .
C40 H40A 0.9600 .
C40 H40B 0.9600 .
C40 H40C 0.9600 .
P1 F6' 1.536(5) .
P1 F2' 1.544(6) .
P1 F2 1.553(8) .
P1 F4 1.552(8) .
P1 F5 1.559(9) .
P1 F5' 1.559(6) .
P1 F3 1.561(8) .
P1 F1 1.561(8) .
P1 F1' 1.569(5) .
P1 F3' 1.566(6) .
P1 F6 1.571(8) .
P1 F4' 1.575(6) .
O9 C42 1.428(9) .
O9 C43 1.454(9) .
C41 C42 1.540(9) .
C41 H41A 0.9600 .
C41 H41B 0.9600 .
C41 H41C 0.9600 .
C42 H42A 0.9700 .
C42 H42B 0.9700 .
C43 C44 1.520(10) .
C43 H43A 0.9700 .
C43 H43B 0.9700 .
C44 H44A 0.9600 .
C44 H44B 0.9600 .
C44 H44C 0.9600 .
Cl1 C45 1.713(10) .
Cl2 C45 1.709(10) .
C45 H45A 0.9700 .
C45 H45B 0.9700 .
N2 C46 1.133(9) .
C46 C47 1.509(10) .
C47 H47A 0.9600 .
C47 H47B 0.9600 .
C47 H47C 0.9600 .

loop_
_geom_torsion_atom_site_label_1
_geom_torsion_atom_site_label_2
_geom_torsion_atom_site_label_3
_geom_torsion_atom_site_label_4
_geom_torsion
_geom_torsion_site_symmetry_1
_geom_torsion_site_symmetry_4
C23 O1 C1 C6 12.9(7) . .
C23 O1 C1 C2 -169.1(4) . .
C29 O5 C2 C3 -7.4(7) . .
C29 O5 C2 C1 172.2(5) . .
O1 C1 C2 C3 179.5(4) . .
C6 C1 C2 C3 -2.4(7) . .
O1 C1 C2 O5 -0.2(6) . .
C6 C1 C2 O5 178.0(4) . .
O5 C2 C3 C4 179.8(4) . .
C1 C2 C3 C4 0.1(7) . .
C2 C3 C4 C5 1.9(7) . .
C2 C3 C4 C14 -179.7(4) . .
C3 C4 C5 C6 -1.7(7) . .
C14 C4 C5 C6 179.7(4) . .
C3 C4 C5 C7 176.9(4) . .
C14 C4 C5 C7 -1.7(5) . .
O1 C1 C6 C5 -179.4(4) . .
C2 C1 C6 C5 2.6(7) . .
C4 C5 C6 C1 -0.6(7) . .
C7 C5 C6 C1 -179.0(4) . .
C6 C5 C7 C20 -125.8(5) . .
C4 C5 C7 C20 55.7(5) . .
C6 C5 C7 C21 0.3(7) . .
C4 C5 C7 C21 -178.2(4) . .
C6 C5 C7 C8 124.8(5) . .
C4 C5 C7 C8 -53.7(5) . .
C20 C7 C8 C9 124.7(5) . .
C21 C7 C8 C9 0.3(7) . .
C5 C7 C8 C9 -124.7(5) . .
C20 C7 C8 C13 -56.7(5) . .
C21 C7 C8 C13 178.9(4) . .
C5 C7 C8 C13 53.9(5) . .
C13 C8 C9 C10 2.2(7) . .
C7 C8 C9 C10 -179.3(5) . .
C8 C9 C10 O8 -176.2(5) . 3_666
C8 C9 C10 C11 -0.7(8) . .
O8 C10 C11 O4 -4.3(7) 3_666 3_666
C9 C10 C11 O4 179.9(5) . 3_666
O8 C10 C11 C12 175.1(5) 3_666 .
C9 C10 C11 C12 -0.6(8) . .
O4 C11 C12 C13 179.9(5) 3_666 .
C10 C11 C12 C13 0.5(7) . .
C11 C12 C13 C8 0.9(7) . .
C11 C12 C13 C14 178.5(4) . .
C9 C8 C13 C12 -2.3(7) . .
C7 C8 C13 C12 179.0(4) . .
C9 C8 C13 C14 179.8(4) . .
C7 C8 C13 C14 1.1(5) . .
C3 C4 C14 C22 3.4(6) . .
C5 C4 C14 C22 -178.1(4) . .
C3 C4 C14 C13 -121.9(5) . .
C5 C4 C14 C13 56.6(5) . .
C3 C4 C14 C15 129.4(5) . .
C5 C4 C14 C15 -52.1(5) . .
C12 C13 C14 C22 1.4(7) . .
C8 C13 C14 C22 179.2(4) . .
C12 C13 C14 C4 126.5(5) . .
C8 C13 C14 C4 -55.7(5) . .
C12 C13 C14 C15 -123.5(5) . .
C8 C13 C14 C15 54.3(5) . .
C22 C14 C15 C16 -2.5(6) . .
C4 C14 C15 C16 -128.5(5) . .
C13 C14 C15 C16 122.7(5) . .
C22 C14 C15 C20 179.0(4) . .
C4 C14 C15 C20 53.0(5) . .
C13 C14 C15 C20 -55.8(4) . .
C20 C15 C16 C17 -0.1(7) . .
C14 C15 C16 C17 -178.5(5) . .
C15 C16 C17 C18 -0.4(9) . .
C16 C17 C18 C19 0.3(10) . .
C17 C18 C19 C20 0.4(9) . .
C18 C19 C20 C15 -0.9(7) . .
C18 C19 C20 C7 177.9(5) . .
C16 C15 C20 C19 0.7(7) . .
C14 C15 C20 C19 179.3(4) . .
C16 C15 C20 C7 -178.1(4) . .
C14 C15 C20 C7 0.5(5) . .
C21 C7 C20 C19 0.6(6) . .
C5 C7 C20 C19 126.5(5) . .
C8 C7 C20 C19 -123.3(5) . .
C21 C7 C20 C15 179.4(4) . .
C5 C7 C20 C15 -54.7(5) . .
C8 C7 C20 C15 55.5(5) . .
C1 O1 C23 C24 173.1(4) . .
C25 O2 C24 C23 169.7(4) . .
O1 C23 C24 O2 73.5(5) . .
C24 O2 C25 C26 -169.1(4) . .
C27 O3 C26 C25 -176.6(4) . .
O2 C25 C26 O3 -79.8(5) . .
C26 O3 C27 C28 -94.5(5) . .
C11 O4 C28 C27 -163.0(4) 3_666 .
O3 C27 C28 O4 -63.4(6) . .
C2 O5 C29 C30 -166.3(5) . .
C31 O6 C30 C29 178.8(5) . .
O5 C29 C30 O6 -76.7(7) . .
C30 O6 C31 C32 169.9(6) . .
C33 O7 C32 C31 175.2(11) . .
C33' O7 C32 C31 -167.1(16) . .
O6 C31 C32 O7 36.0(10) . .
C32 O7 C33 C34 144.8(9) . .
C33' O7 C33 C34 52(3) . .
C34' O8 C34 C33 43.6(10) . .
C10 O8 C34 C33 160.1(8) 3_666 .
O7 C33 C34 O8 58.6(14) . .
C32 O7 C33' C34' -153.3(11) . .
C33 O7 C33' C34' -57(2) . .
C10 O8 C34' C33' -140.9(9) 3_666 .
C34 O8 C34' C33' -43.3(9) . .
O7 C33' C34' O8 -68.9(19) . .
C39 N1 C35 C36 -1.3(10) . .
C40 N1 C35 C36 177.7(6) . .
N1 C35 C36 C37 3.6(11) . .
C35 C36 C37 C38 -3.9(10) . .
C35 C36 C37 C37 179.0(7) . 3_666
C36 C37 C38 C39 2.2(10) . .
C37 C37 C38 C39 179.3(8) 3_666 .
C35 N1 C39 C38 -0.5(10) . .
C40 N1 C39 C38 -179.5(6) . .
C37 C38 C39 N1 -0.1(11) . .
C43 O9 C42 C41 -167.9(18) . .
C42 O9 C43 C44 171.8(19) . .
